data_1546775
loop_
_publ_author_name
'Pakhomova, Anna'
'Bykova, Elena'
'Bykov, Maxim'
'Glazyrin, Konstantin'
'Gasharova, Biliana'
'Liermann, Hanns-Peter'
'Mezouar, Mohamed'
'Gorelova, Liudmila'
'Krivovichev, Sergey'
'Dubrovinsky, Leonid'

_publ_section_title
;
 A closer look into close packing: pentacoordinated silicon in a
 high-pressure polymorph of danburite
;
_journal_issue 5
_journal_name_full IUCrJ
_journal_page_first
;
;
_journal_paper_doi 10.1107/S2052252517010612
_journal_volume 4
_journal_year 2017
_chemical_formula_moiety 'B2 Ca O8 Si2'
_chemical_formula_sum 'B2 Ca O8 Si2'
_chemical_formula_weight 245.88
_chemical_name_common danburite
_chemical_name_systematic danburite
_space_group_crystal_system orthorhombic
_space_group_IT_number 62
_space_group_name_Hall '-P 2c 2n'
_space_group_name_H-M_alt 'P n a m'
_symmetry_space_group_name_Hall '-P 2c 2n'
_symmetry_space_group_name_H-M 'P n a m'
_audit_creation_method SHELXL-2014/7
_cell_angle_alpha 90
_cell_angle_beta 90
_cell_angle_gamma 90
_cell_formula_units_Z 4
_cell_length_a 6.8576(3)
_cell_length_b 8.1526(3)
_cell_length_c 7.7457(2)
_cell_measurement_pressure 22600000
_cell_measurement_reflns_used 1462
_cell_measurement_temperature 293(2)
_cell_measurement_theta_max 16.8350
_cell_measurement_theta_min 1.9150
_cell_volume 433.04(3)
_computing_cell_refinement
;
CrysAlisPro, Agilent Technologies,
Version 1.171.36.28 (release 01-02-2013 CrysAlis171 .NET)
(compiled Feb  1 2013,16:14:44)
;
_computing_data_collection
;
CrysAlisPro, Agilent Technologies,
Version 1.171.36.28 (release 01-02-2013 CrysAlis171 .NET)
(compiled Feb  1 2013,16:14:44)
;
_computing_data_reduction
;
CrysAlisPro, Agilent Technologies,
Version 1.171.36.28 (release 01-02-2013 CrysAlis171 .NET)
(compiled Feb  1 2013,16:14:44)
;
_computing_structure_refinement 'SHELXL-2014/7 (Sheldrick, 2014)'
_computing_structure_solution 'SHELXL-2014/7 (Sheldrick, 2014)'
_diffrn_ambient_pressure 22600000
_diffrn_ambient_temperature 293(2)
_diffrn_measured_fraction_theta_full 0.798
_diffrn_measured_fraction_theta_max 0.513
_diffrn_measurement_device_type 'esperanto-CrysAlisPro-abstract goniometer imported esperanto images'
_diffrn_measurement_method '\w scans'
_diffrn_radiation_type synchrotron
_diffrn_radiation_wavelength 0.29024
_diffrn_reflns_av_R_equivalents 0.0191
_diffrn_reflns_av_unetI/netI 0.0229
_diffrn_reflns_Laue_measured_fraction_full 0.798
_diffrn_reflns_Laue_measured_fraction_max 0.513
_diffrn_reflns_limit_h_max 11
_diffrn_reflns_limit_h_min -10
_diffrn_reflns_limit_k_max 12
_diffrn_reflns_limit_k_min -13
_diffrn_reflns_limit_l_max 15
_diffrn_reflns_limit_l_min -13
_diffrn_reflns_number 2397
_diffrn_reflns_point_group_measured_fraction_full 0.798
_diffrn_reflns_point_group_measured_fraction_max 0.513
_diffrn_reflns_theta_full 10.029
_diffrn_reflns_theta_max 16.875
_diffrn_reflns_theta_min 1.914
_diffrn_source synchrotron
_diffrn_source_type 'PETRA III, Beamline P02.2'
_exptl_absorpt_coefficient_mu 0.200
_exptl_crystal_colour colorless
_exptl_crystal_density_diffrn 3.771
_exptl_crystal_density_method 'not measured'
_exptl_crystal_description 'plate crystal'
_exptl_crystal_F_000 488
_exptl_crystal_size_max 0.020
_exptl_crystal_size_mid 0.015
_exptl_crystal_size_min 0.010
_refine_diff_density_max 0.642
_refine_diff_density_min -0.753
_refine_diff_density_rms 0.151
_refine_ls_extinction_coef 0.31(3)
_refine_ls_extinction_expression Fc^*^=kFc[1+0.001xFc^2^\l^3^/sin(2\q)]^-1/4^
_refine_ls_extinction_method 'SHELXL-2014/7 (Sheldrick 2014'
_refine_ls_goodness_of_fit_ref 1.190
_refine_ls_hydrogen_treatment undef
_refine_ls_matrix_type full
_refine_ls_number_parameters 65
_refine_ls_number_reflns 977
_refine_ls_number_restraints 0
_refine_ls_restrained_S_all 1.190
_refine_ls_R_factor_all 0.0293
_refine_ls_R_factor_gt 0.0262
_refine_ls_shift/su_max 0.000
_refine_ls_shift/su_mean 0.000
_refine_ls_structure_factor_coef Fsqd
_refine_ls_weighting_details 'w=1/[\s^2^(Fo^2^)+(0.0392P)^2^+0.1215P] where P=(Fo^2^+2Fc^2^)/3'
_refine_ls_weighting_scheme calc
_refine_ls_wR_factor_gt 0.0698
_refine_ls_wR_factor_ref 0.0723
_reflns_Friedel_coverage 0.000
_reflns_number_gt 926
_reflns_number_total 977
_reflns_threshold_expression 'I > 2\s(I)'
_cod_data_source_file lt5006.cif
_cod_data_source_block danburite_22.6GPa
_cod_database_code 1546775
_shelx_shelxl_version_number 2014/7
_shelx_space_group_comment
;
The symmetry employed for this shelxl refinement is uniquely defined
by the following loop, which should always be used as a source of
symmetry information in preference to the above space-group names.
They are only intended as comments.
;

loop_
_space_group_symop_operation_xyz
'x, y, z'
'-x, -y, z+1/2'
'-x+1/2, y+1/2, -z'
'x+1/2, -y+1/2, -z+1/2'
'-x, -y, -z'
'x, y, -z-1/2'
'x-1/2, -y-1/2, z'
'-x-1/2, y-1/2, z-1/2'

loop_
_atom_site_label
_atom_site_type_symbol
_atom_site_fract_x
_atom_site_fract_y
_atom_site_fract_z
_atom_site_U_iso_or_equiv
_atom_site_adp_type
_atom_site_occupancy
_atom_site_site_symmetry_order
_atom_site_calc_flag
_atom_site_refinement_flags_posn
_atom_site_refinement_flags_adp
_atom_site_refinement_flags_occupancy
Ca1 Ca 0.29419(6) 0.10190(4) 0.2500 0.00719(9) Uani 1 2 d S T P
Si1 Si 0.03614(5) 0.20673(4) -0.07259(4) 0.00489(10) Uani 1 1 d . . .
O1 O 0.24215(15) 0.11070(9) -0.06377(11) 0.00669(15) Uani 1 1 d . . .
O2 O 0.11319(15) 0.39013(9) -0.05885(10) 0.00566(15) Uani 1 1 d . . .
O3 O 0.41806(15) 0.35396(10) 0.09171(10) 0.00630(15) Uani 1 1 d . . .
O4 O 0.5693(2) 0.65715(14) 0.2500 0.00591(19) Uani 1 2 d S T P
O5 O 0.1327(2) 0.39500(13) 0.2500 0.0059(2) Uani 1 2 d S T P
B1 B 0.2286(2) 0.43902(14) 0.40961(13) 0.00560(19) Uani 1 1 d . . .

loop_
_atom_site_aniso_label
_atom_site_aniso_U_11
_atom_site_aniso_U_22
_atom_site_aniso_U_33
_atom_site_aniso_U_23
_atom_site_aniso_U_13
_atom_site_aniso_U_12
Ca1 0.01083(19) 0.00418(16) 0.00657(12) 0.000 0.000 0.00043(7)
Si1 0.0071(2) 0.00241(16) 0.00514(13) 0.00010(8) -0.00012(9) -0.00039(7)
O1 0.0089(5) 0.0022(3) 0.0090(3) -0.0003(2) -0.0005(3) 0.0007(2)
O2 0.0081(5) 0.0022(3) 0.0067(3) -0.00006(19) -0.0005(3) -0.00042(19)
O3 0.0076(4) 0.0051(3) 0.0062(3) -0.0005(2) 0.0006(3) 0.0015(2)
O4 0.0085(6) 0.0045(5) 0.0047(3) 0.000 0.000 0.0008(3)
O5 0.0080(7) 0.0046(5) 0.0052(3) 0.000 0.000 -0.0010(3)
B1 0.0080(6) 0.0033(5) 0.0054(3) 0.0000(3) -0.0001(4) 0.0000(3)

loop_
_atom_type_symbol
_atom_type_description
_atom_type_scat_dispersion_real
_atom_type_scat_dispersion_imag
_atom_type_scat_source
B B -0.0005 0.0001 'International Tables Vol C Tables 4.2.6.8 and 6.1.1.4'
O O -0.0010 0.0008 'International Tables Vol C Tables 4.2.6.8 and 6.1.1.4'
Si Si 0.0082 0.0108 'International Tables Vol C Tables 4.2.6.8 and 6.1.1.4'
Ca Ca 0.0424 0.0512 'International Tables Vol C Tables 4.2.6.8 and 6.1.1.4'

loop_
_geom_angle_atom_site_label_1
_geom_angle_atom_site_label_2
_geom_angle_atom_site_label_3
_geom_angle
_geom_angle_site_symmetry_1
_geom_angle_site_symmetry_3
O5 Ca1 O2 74.87(3) 7_665 3_545
O5 Ca1 O2 74.87(3) 7_665 8_656
O2 Ca1 O2 77.66(4) 3_545 8_656
O5 Ca1 O1 98.33(3) 7_665 6_556
O2 Ca1 O1 132.88(3) 3_545 6_556
O2 Ca1 O1 55.97(3) 8_656 6_556
O5 Ca1 O1 98.33(3) 7_665 .
O2 Ca1 O1 55.97(3) 3_545 .
O2 Ca1 O1 132.88(3) 8_656 .
O1 Ca1 O1 162.97(5) 6_556 .
O5 Ca1 O3 69.92(3) 7_665 6_556
O2 Ca1 O3 143.56(4) 3_545 6_556
O2 Ca1 O3 101.48(3) 8_656 6_556
O1 Ca1 O3 63.09(3) 6_556 6_556
O1 Ca1 O3 120.16(3) . 6_556
O5 Ca1 O3 69.92(3) 7_665 .
O2 Ca1 O3 101.48(3) 3_545 .
O2 Ca1 O3 143.56(4) 8_656 .
O1 Ca1 O3 120.16(3) 6_556 .
O1 Ca1 O3 63.09(3) . .
O3 Ca1 O3 57.74(4) 6_556 .
O5 Ca1 O4 126.77(4) 7_665 7_565
O2 Ca1 O4 64.42(3) 3_545 7_565
O2 Ca1 O4 64.42(3) 8_656 7_565
O1 Ca1 O4 86.44(2) 6_556 7_565
O1 Ca1 O4 86.44(2) . 7_565
O3 Ca1 O4 148.30(2) 6_556 7_565
O3 Ca1 O4 148.30(2) . 7_565
O5 Ca1 O5 114.24(4) 7_665 .
O2 Ca1 O5 140.94(2) 3_545 .
O2 Ca1 O5 140.94(2) 8_656 .
O1 Ca1 O5 84.98(2) 6_556 .
O1 Ca1 O5 84.98(2) . .
O3 Ca1 O5 53.58(3) 6_556 .
O3 Ca1 O5 53.58(3) . .
O4 Ca1 O5 119.00(4) 7_565 .
O5 Ca1 O3 153.464(19) 7_665 7_565
O2 Ca1 O3 93.75(3) 3_545 7_565
O2 Ca1 O3 126.83(3) 8_656 7_565
O1 Ca1 O3 106.71(3) 6_556 7_565
O1 Ca1 O3 56.29(3) . 7_565
O3 Ca1 O3 113.84(3) 6_556 7_565
O3 Ca1 O3 89.59(2) . 7_565
O4 Ca1 O3 64.69(3) 7_565 7_565
O5 Ca1 O3 60.65(3) . 7_565
O5 Ca1 O3 153.464(19) 7_665 4_455
O2 Ca1 O3 126.83(3) 3_545 4_455
O2 Ca1 O3 93.75(3) 8_656 4_455
O1 Ca1 O3 56.29(3) 6_556 4_455
O1 Ca1 O3 106.71(3) . 4_455
O3 Ca1 O3 89.59(2) 6_556 4_455
O3 Ca1 O3 113.84(3) . 4_455
O4 Ca1 O3 64.69(3) 7_565 4_455
O5 Ca1 O3 60.65(3) . 4_455
O3 Ca1 O3 50.42(3) 7_565 4_455
O5 Ca1 B1 93.31(3) 7_665 8_655
O2 Ca1 B1 29.15(3) 3_545 8_655
O2 Ca1 B1 104.18(3) 8_656 8_655
O1 Ca1 B1 152.56(3) 6_556 8_655
O1 Ca1 B1 28.76(3) . 8_655
O3 Ca1 B1 144.28(3) 6_556 8_655
O3 Ca1 B1 87.17(3) . 8_655
O4 Ca1 B1 66.80(3) 7_565 8_655
O5 Ca1 B1 112.66(3) . 8_655
O3 Ca1 B1 68.22(3) 7_565 8_655
O3 Ca1 B1 112.87(3) 4_455 8_655
O3 Si1 O2 114.15(4) 7_565 .
O3 Si1 O4 112.23(6) 7_565 3_545
O2 Si1 O4 116.37(5) . 3_545
O3 Si1 O1 105.13(5) 7_565 .
O2 Si1 O1 99.34(5) . .
O4 Si1 O1 107.94(6) 3_545 .
O3 Si1 Si1 143.29(3) 7_565 6
O2 Si1 Si1 93.84(3) . 6
O4 Si1 Si1 31.08(4) 3_545 6
O1 Si1 Si1 92.42(3) . 6
O3 Si1 Ca1 64.54(4) 7_565 .
O2 Si1 Ca1 90.87(3) . .
O4 Si1 Ca1 148.90(4) 3_545 .
O1 Si1 Ca1 49.47(3) . .
Si1 Si1 Ca1 141.816(8) 6 .
O3 Si1 Ca1 45.65(3) 7_565 7_565
O2 Si1 Ca1 71.31(3) . 7_565
O4 Si1 Ca1 121.88(5) 3_545 7_565
O1 Si1 Ca1 128.40(3) . 7_565
Si1 Si1 Ca1 137.651(7) 6 7_565
Ca1 Si1 Ca1 79.416(8) . 7_565
B1 O1 Si1 126.22(9) 8_655 .
B1 O1 Ca1 95.38(6) 8_655 .
Si1 O1 Ca1 100.54(4) . .
B1 O2 Si1 119.42(7) 6_556 .
B1 O2 Ca1 98.71(6) 6_556 3
Si1 O2 Ca1 137.33(4) . 3
B1 O3 Si1 126.24(7) 6_556 7_665
B1 O3 Ca1 95.12(7) 6_556 .
Si1 O3 Ca1 107.79(4) 7_665 .
B1 O3 Ca1 137.27(6) 6_556 7_665
Si1 O3 Ca1 85.60(4) 7_665 7_665
Ca1 O3 Ca1 101.26(3) . 7_665
Si1 O4 Si1 117.85(8) 3 8_666
Si1 O4 Ca1 117.98(4) 3 7_665
Si1 O4 Ca1 117.98(4) 8_666 7_665
B1 O5 B1 117.58(14) 6_556 .
B1 O5 Ca1 116.88(8) 6_556 7_565
B1 O5 Ca1 116.88(8) . 7_565
B1 O5 Ca1 91.95(7) 6_556 .
B1 O5 Ca1 91.95(7) . .
Ca1 O5 Ca1 115.48(5) 7_565 .
O1 B1 O5 115.50(9) 8_666 .
O1 B1 O2 103.28(8) 8_666 6_556
O5 B1 O2 111.33(11) . 6_556
O1 B1 O3 109.78(10) 8_666 6_556
O5 B1 O3 106.16(9) . 6_556
O2 B1 O3 110.85(9) 6_556 6_556
O1 B1 Ca1 55.86(5) 8_666 3_556
O5 B1 Ca1 148.24(9) . 3_556
O2 B1 Ca1 52.15(5) 6_556 3_556
O3 B1 Ca1 105.33(6) 6_556 3_556
O1 B1 Ca1 157.13(8) 8_666 .
O5 B1 Ca1 59.75(6) . .
O2 B1 Ca1 98.94(6) 6_556 .
O3 B1 Ca1 56.10(5) 6_556 .
Ca1 B1 Ca1 140.79(4) 3_556 .
O1 B1 Ca1 106.54(8) 8_666 7_565
O5 B1 Ca1 39.69(7) . 7_565
O2 B1 Ca1 77.01(7) 6_556 7_565
O3 B1 Ca1 139.41(7) 6_556 7_565
Ca1 B1 Ca1 109.74(4) 3_556 7_565
Ca1 B1 Ca1 83.58(3) . 7_565

loop_
_geom_bond_atom_site_label_1
_geom_bond_atom_site_label_2
_geom_bond_distance
_geom_bond_site_symmetry_2
Ca1 O5 2.3218(15) 7_665
Ca1 O2 2.3614(8) 3_545
Ca1 O2 2.3614(8) 8_656
Ca1 O1 2.4574(8) 6_556
Ca1 O1 2.4575(8) .
Ca1 O3 2.5392(9) 6_556
Ca1 O3 2.5392(9) .
Ca1 O4 2.6152(12) 7_565
Ca1 O5 2.6336(12) .
Ca1 O3 2.8786(11) 7_565
Ca1 O3 2.8786(11) 4_455
Ca1 B1 2.9562(11) 8_655
Si1 O3 1.5875(9) 7_565
Si1 O2 1.5894(8) .
Si1 O4 1.6044(7) 3_545
Si1 O1 1.6166(10) .
Si1 Si1 2.7483(6) 6
Si1 Ca1 3.3809(4) 7_565
O1 B1 1.4289(14) 8_655
O2 B1 1.4566(15) 6_556
O2 Ca1 2.3614(8) 3
O3 B1 1.4727(17) 6_556
O3 Si1 1.5875(9) 7_665
O3 Ca1 2.8785(11) 7_665
O4 Si1 1.6044(7) 3
O4 Si1 1.6044(7) 8_666
O4 Ca1 2.6152(12) 7_665
O5 B1 1.4454(14) 6_556
O5 B1 1.4455(14) .
O5 Ca1 2.3218(15) 7_565
B1 O1 1.4289(14) 8_666
B1 O2 1.4566(15) 6_556
B1 O3 1.4727(17) 6_556
B1 Ca1 2.9562(11) 3_556
B1 Ca1 3.2426(14) 7_565
